data_4028422
loop_
_publ_author_name
'Ang\'elique Ferry'
'Ga\"elle Malik'
'Pascal Retailleau'
'Xavier Guinchard'
'David Crich'

_publ_contact_author_address
;Centre de Recherches de Gif
Institut de Chimie des Substances Naturelles-CNRS
1 avenue de la Terrasse
91198 Gif sur Yvette
France
;
_publ_contact_author_email xavier.guinchard@icsn.cnrs-gif.fr
_publ_contact_author_fax +33169077247
_publ_contact_author_name
;
'Guinchard, Xavier'
;
_publ_contact_author_phone +33169823011
_publ_section_title
;
 Alternative Synthesis of P-Chiral Phosphonite-Borane Complexes:
 Application to the Synthesis of Phostone-Phostone Dimers
;
_journal_name_full 'Journal of Organic Chemistry'
_journal_page_first 6858
_journal_page_last 6867
_journal_paper_doi 10.1021/jo400864s
_journal_volume 78
_journal_year 2013
_chemical_absolute_configuration ad
_chemical_formula_moiety 'C27 H34 B O6 P'
_chemical_formula_sum 'C27 H34 B O6 P'
_chemical_formula_weight 496.32
_chemical_name_systematic
; 
(2S,3R,4S,5S,6R)-4,5-bis(benzyloxy)-6-((benzyloxy)methyl)
-2-borane-2-methoxy-1,2-oxaphosphinan-3-ol  
;
_space_group_IT_number 4
_symmetry_cell_setting monoclinic
_symmetry_space_group_name_Hall 'P 2yb'
_symmetry_space_group_name_H-M 'P 1 21 1'
_atom_sites_solution_hydrogens geom
_atom_sites_solution_primary direct
_atom_sites_solution_secondary difmap
_audit_creation_method SHELXL-97
_cell_angle_alpha 90.00
_cell_angle_beta 105.853(7)
_cell_angle_gamma 90.00
_cell_formula_units_Z 2
_cell_length_a 11.0937(10)
_cell_length_b 10.0847(9)
_cell_length_c 12.7293(11)
_cell_measurement_reflns_used 1879
_cell_measurement_temperature 293(2)
_cell_measurement_theta_max 67.7
_cell_measurement_theta_min 3.6
_cell_volume 1369.9(2)
_computing_cell_refinement 'CrystalClear-SM Expert 2.0 r4 (Rigaku, 2009)'
_computing_data_collection 'CrystalClear-SM Expert 2.0 r4 (Rigaku, 2009)'
_computing_data_reduction 'CrystalClear-SM Expert 2.0 r4 (Rigaku, 2009)'
_computing_molecular_graphics 'PLATON (Spek, 2003)'
_computing_publication_material 'SHELXL97 (Sheldrick, 2008)'
_computing_structure_refinement 'SHELXL97 (Sheldrick, 2008); CRYSTALBUILDER (Welter, 2006)'
_computing_structure_solution 'SHELXS97 (Sheldrick, 2008)'
_diffrn_ambient_temperature 293(2)
_diffrn_detector_type 'RAPID II large area curved imaging plate detector '
_diffrn_measured_fraction_theta_full 0.972
_diffrn_measured_fraction_theta_max 0.972
_diffrn_measurement_device_type 'Rigaku rapid II RAXIS conversion'
_diffrn_measurement_method 'profile data from \w-scans'
_diffrn_radiation_monochromator graphite
_diffrn_radiation_source 'fine-focus sealed tube'
_diffrn_radiation_type CuK\a
_diffrn_radiation_wavelength 1.54187
_diffrn_reflns_av_R_equivalents 0.0571
_diffrn_reflns_av_sigmaI/netI 0.0979
_diffrn_reflns_limit_h_max 12
_diffrn_reflns_limit_h_min -11
_diffrn_reflns_limit_k_max 9
_diffrn_reflns_limit_k_min -11
_diffrn_reflns_limit_l_max 14
_diffrn_reflns_limit_l_min -12
_diffrn_reflns_number 5461
_diffrn_reflns_theta_full 58.97
_diffrn_reflns_theta_max 58.97
_diffrn_reflns_theta_min 3.61
_exptl_absorpt_coefficient_mu 1.196
_exptl_absorpt_correction_T_max 1.000
_exptl_absorpt_correction_T_min 0.654
_exptl_absorpt_correction_type multi-scan
_exptl_absorpt_process_details 'FS_ABSCOR (Rigaku, 2009)'
_exptl_crystal_colour colourless
_exptl_crystal_density_diffrn 1.203
_exptl_crystal_description stick
_exptl_crystal_F_000 528
_exptl_crystal_size_max 0.55
_exptl_crystal_size_mid 0.15
_exptl_crystal_size_min 0.12
_refine_diff_density_max 0.361
_refine_diff_density_min -0.332
_refine_diff_density_rms 0.055
_refine_ls_abs_structure_details 'Flack H D (1983), Acta Cryst. A39, 876-881;1118 Friedel pairs'
_refine_ls_abs_structure_Flack -0.05(6)
_refine_ls_extinction_coef 0.0049(8)
_refine_ls_extinction_expression Fc^*^=kFc[1+0.001xFc^2^\l^3^/sin(2\q)]^-1/4^
_refine_ls_extinction_method SHELXL
_refine_ls_goodness_of_fit_ref 1.137
_refine_ls_hydrogen_treatment constr
_refine_ls_matrix_type full
_refine_ls_number_parameters 318
_refine_ls_number_reflns 3168
_refine_ls_number_restraints 1
_refine_ls_restrained_S_all 1.137
_refine_ls_R_factor_all 0.1022
_refine_ls_R_factor_gt 0.0669
_refine_ls_shift/su_max 0.000
_refine_ls_shift/su_mean 0.000
_refine_ls_structure_factor_coef Fsqd
_refine_ls_weighting_details 'calc w=1/[\s^2^(Fo^2^)+(0.0746P)^2^+0.3494P] where P=(Fo^2^+2Fc^2^)/3'
_refine_ls_weighting_scheme calc
_refine_ls_wR_factor_gt 0.1492
_refine_ls_wR_factor_ref 0.2010
_reflns_number_gt 1913
_reflns_number_total 3168
_reflns_threshold_expression >2sigma(I)
_cod_data_source_file jo400864s_si_002_2.cif
_cod_data_source_block 248
_cod_original_sg_symbol_H-M 'P 21'
_cod_database_code 4028422

loop_
_symmetry_equiv_pos_as_xyz
'x, y, z'
'-x, y+1/2, -z'

loop_
_atom_site_label
_atom_site_type_symbol
_atom_site_fract_x
_atom_site_fract_y
_atom_site_fract_z
_atom_site_U_iso_or_equiv
_atom_site_adp_type
_atom_site_occupancy
_atom_site_symmetry_multiplicity
_atom_site_calc_flag
_atom_site_refinement_flags
P1 P 0.56199(17) 0.5284(2) 0.65096(14) 0.0690(7) Uani 1 1 d .
O1 O 0.4415(4) 0.4413(5) 0.6471(4) 0.0691(14) Uani 1 1 d .
O2 O 0.6142(5) 0.4135(6) 0.4876(4) 0.0942(19) Uani 1 1 d .
H2O H 0.5756 0.3850 0.4274 0.141 Uiso 1 1 calc R
O3 O 0.5260(5) 0.6793(5) 0.6695(4) 0.0755(15) Uani 1 1 d .
O4 O 0.4364(5) 0.5233(6) 0.3231(4) 0.0899(17) Uani 1 1 d .
O5 O 0.2137(5) 0.5132(6) 0.3865(4) 0.0921(18) Uani 1 1 d .
O6 O 0.2423(5) 0.2570(6) 0.5723(4) 0.0889(17) Uani 1 1 d .
C1 C 0.5604(7) 0.5380(10) 0.5074(6) 0.077(2) Uani 1 1 d .
H1 H 0.6144 0.6110 0.4971 0.092 Uiso 1 1 calc R
C2 C 0.4309(7) 0.5559(9) 0.4313(5) 0.078(2) Uani 1 1 d .
H2 H 0.4063 0.6490 0.4328 0.093 Uiso 1 1 calc R
C3 C 0.3309(7) 0.4701(7) 0.4544(6) 0.067(2) Uani 1 1 d .
H3 H 0.3451 0.3775 0.4377 0.080 Uiso 1 1 calc R
C4 C 0.3230(6) 0.4803(8) 0.5704(6) 0.066(2) Uani 1 1 d .
H4 H 0.3055 0.5728 0.5849 0.079 Uiso 1 1 calc R
C5 C 0.2225(7) 0.3942(8) 0.5935(6) 0.076(2) Uani 1 1 d .
H5A H 0.2226 0.4046 0.6692 0.092 Uiso 1 1 calc R
H5B H 0.1413 0.4221 0.5480 0.092 Uiso 1 1 calc R
C6 C 0.1369(9) 0.1748(10) 0.5735(8) 0.109(3) Uani 1 1 d .
H6A H 0.1034 0.2030 0.6327 0.131 Uiso 1 1 calc R
H6B H 0.1652 0.0838 0.5877 0.131 Uiso 1 1 calc R
C7 C 0.0356(8) 0.1795(10) 0.4698(9) 0.091(3) Uani 1 1 d .
C8 C 0.0424(10) 0.1120(10) 0.3774(11) 0.109(3) Uani 1 1 d .
H8 H 0.1105 0.0564 0.3817 0.131 Uiso 1 1 calc R
C9 C -0.0469(12) 0.1234(11) 0.2798(9) 0.113(4) Uani 1 1 d .
H9 H -0.0404 0.0758 0.2190 0.136 Uiso 1 1 calc R
C10 C -0.1464(10) 0.2068(13) 0.2737(11) 0.120(4) Uani 1 1 d .
H10 H -0.2064 0.2185 0.2073 0.144 Uiso 1 1 calc R
C11 C -0.1583(10) 0.2732(11) 0.3649(12) 0.119(4) Uani 1 1 d .
H11 H -0.2275 0.3271 0.3607 0.143 Uiso 1 1 calc R
C12 C -0.0661(10) 0.2594(11) 0.4635(9) 0.108(3) Uani 1 1 d .
H12 H -0.0735 0.3045 0.5251 0.130 Uiso 1 1 calc R
C13 C 0.1583(8) 0.4288(9) 0.2967(7) 0.101(3) Uani 1 1 d .
H13A H 0.1127 0.3577 0.3201 0.121 Uiso 1 1 calc R
H13B H 0.2229 0.3897 0.2682 0.121 Uiso 1 1 calc R
C14 C 0.0697(7) 0.5108(12) 0.2087(7) 0.087(3) Uani 1 1 d .
C15 C -0.0050(10) 0.4443(13) 0.1195(9) 0.137(5) Uani 1 1 d .
H15 H -0.0015 0.3524 0.1152 0.165 Uiso 1 1 calc R
C16 C -0.0864(14) 0.517(2) 0.0351(10) 0.167(6) Uani 1 1 d .
H16 H -0.1375 0.4745 -0.0255 0.200 Uiso 1 1 calc R
C17 C -0.0893(14) 0.652(2) 0.0436(11) 0.181(7) Uani 1 1 d .
H17 H -0.1406 0.7014 -0.0128 0.217 Uiso 1 1 calc R
C18 C -0.0188(13) 0.7143(14) 0.1325(11) 0.158(5) Uani 1 1 d .
H18 H -0.0247 0.8059 0.1379 0.189 Uiso 1 1 calc R
C19 C 0.0623(9) 0.6450(13) 0.2162(7) 0.106(4) Uani 1 1 d .
H19 H 0.1114 0.6895 0.2769 0.128 Uiso 1 1 calc R
C20 C 0.4622(9) 0.6308(9) 0.2593(6) 0.099(3) Uani 1 1 d .
H19A H 0.5442 0.6680 0.2930 0.118 Uiso 1 1 calc R
H19B H 0.3999 0.7001 0.2523 0.118 Uiso 1 1 calc R
C21 C 0.4575(10) 0.5727(9) 0.1489(7) 0.090(3) Uani 1 1 d .
C22 C 0.3444(9) 0.5469(12) 0.0755(8) 0.112(3) Uani 1 1 d .
H21 H 0.2702 0.5723 0.0904 0.135 Uiso 1 1 calc R
C23 C 0.3419(13) 0.4833(13) -0.0201(9) 0.139(5) Uani 1 1 d .
H22 H 0.2655 0.4658 -0.0705 0.167 Uiso 1 1 calc R
C24 C 0.4495(18) 0.4456(15) -0.0417(11) 0.153(6) Uani 1 1 d .
H23 H 0.4463 0.4009 -0.1064 0.183 Uiso 1 1 calc R
C25 C 0.5619(16) 0.4720(14) 0.0295(13) 0.156(5) Uani 1 1 d .
H24 H 0.6358 0.4474 0.0137 0.188 Uiso 1 1 calc R
C26 C 0.5652(10) 0.5349(14) 0.1244(9) 0.115(3) Uani 1 1 d .
H25 H 0.6422 0.5528 0.1738 0.138 Uiso 1 1 calc R
C27 C 0.5293(9) 0.7214(9) 0.7801(6) 0.107(3) Uani 1 1 d .
H27A H 0.5056 0.8130 0.7792 0.160 Uiso 1 1 calc R
H27B H 0.6126 0.7103 0.8271 0.160 Uiso 1 1 calc R
H27C H 0.4720 0.6685 0.8066 0.160 Uiso 1 1 calc R
B1 B 0.7053(8) 0.4634(12) 0.7522(8) 0.102(4) Uani 1 1 d .
H1BA H 0.7197 0.3734 0.7343 0.153 Uiso 1 1 calc R
H1BB H 0.6936 0.4667 0.8241 0.153 Uiso 1 1 calc R
H1BC H 0.7763 0.5168 0.7501 0.153 Uiso 1 1 calc R

loop_
_atom_site_aniso_label
_atom_site_aniso_U_11
_atom_site_aniso_U_22
_atom_site_aniso_U_33
_atom_site_aniso_U_23
_atom_site_aniso_U_13
_atom_site_aniso_U_12
P1 0.0743(13) 0.0679(14) 0.0607(12) -0.0008(11) 0.0116(9) -0.0024(12)
O1 0.067(3) 0.064(3) 0.075(3) -0.001(3) 0.018(3) -0.005(3)
O2 0.096(4) 0.104(5) 0.082(4) -0.006(4) 0.021(3) 0.020(4)
O3 0.106(4) 0.044(3) 0.073(4) -0.005(3) 0.021(3) 0.004(3)
O4 0.143(5) 0.075(4) 0.050(3) 0.005(3) 0.024(3) -0.004(4)
O5 0.084(3) 0.099(4) 0.069(3) -0.012(3) -0.019(3) 0.008(4)
O6 0.077(4) 0.076(4) 0.120(5) -0.006(4) 0.037(3) -0.002(3)
C1 0.077(5) 0.079(6) 0.079(5) 0.002(5) 0.031(4) 0.016(5)
C2 0.087(5) 0.076(6) 0.063(5) -0.001(4) 0.009(4) -0.005(5)
C3 0.075(5) 0.057(5) 0.067(5) -0.003(4) 0.017(4) 0.001(4)
C4 0.050(4) 0.076(6) 0.068(5) -0.003(4) 0.009(4) 0.000(4)
C5 0.065(5) 0.076(6) 0.080(6) -0.011(5) 0.008(4) 0.007(5)
C6 0.090(6) 0.082(7) 0.166(10) 0.003(7) 0.053(7) -0.029(6)
C7 0.055(5) 0.086(7) 0.132(9) -0.003(6) 0.025(6) -0.009(5)
C8 0.117(9) 0.077(7) 0.153(10) -0.027(7) 0.071(8) -0.016(6)
C9 0.120(9) 0.103(9) 0.112(9) -0.029(7) 0.024(7) -0.043(8)
C10 0.085(8) 0.107(10) 0.156(11) -0.001(9) 0.012(8) -0.012(7)
C11 0.096(8) 0.084(7) 0.191(12) -0.036(9) 0.063(9) -0.018(7)
C12 0.085(6) 0.105(8) 0.136(9) -0.025(8) 0.029(7) -0.031(7)
C13 0.115(7) 0.074(6) 0.089(7) -0.014(6) -0.015(6) -0.022(6)
C14 0.073(5) 0.115(9) 0.064(6) 0.002(6) 0.005(4) -0.023(6)
C15 0.140(9) 0.162(11) 0.082(8) 0.005(7) -0.018(7) -0.069(9)
C16 0.144(11) 0.227(18) 0.092(9) 0.009(13) -0.031(8) -0.057(14)
C17 0.157(13) 0.23(2) 0.105(11) 0.051(14) -0.042(9) -0.004(15)
C18 0.163(11) 0.159(13) 0.120(11) 0.005(9) -0.014(10) 0.011(10)
C19 0.100(7) 0.133(10) 0.067(6) 0.012(6) -0.010(5) 0.026(7)
C20 0.145(8) 0.093(8) 0.056(6) 0.012(5) 0.025(5) -0.016(6)
C21 0.120(7) 0.081(7) 0.070(6) -0.006(5) 0.027(6) -0.018(6)
C22 0.111(7) 0.147(10) 0.075(6) -0.007(7) 0.018(6) 0.006(8)
C23 0.171(11) 0.164(13) 0.073(7) 0.000(7) 0.019(8) -0.032(10)
C24 0.245(18) 0.147(12) 0.096(10) -0.017(8) 0.098(11) -0.047(14)
C25 0.204(15) 0.149(13) 0.147(14) -0.001(10) 0.101(12) 0.006(11)
C26 0.110(8) 0.143(10) 0.097(7) 0.015(8) 0.034(6) -0.011(9)
C27 0.168(9) 0.092(8) 0.071(6) -0.021(5) 0.049(6) -0.010(7)
B1 0.084(6) 0.116(10) 0.095(8) 0.011(7) 0.008(6) 0.002(7)

loop_
_atom_type_symbol
_atom_type_description
_atom_type_scat_dispersion_real
_atom_type_scat_dispersion_imag
_atom_type_scat_source
C C 0.0181 0.0091 'International Tables Vol C Tables 4.2.6.8 and 6.1.1.4'
H H 0.0000 0.0000 'International Tables Vol C Tables 4.2.6.8 and 6.1.1.4'
B B 0.0090 0.0039 'International Tables Vol C Tables 4.2.6.8 and 6.1.1.4'
O O 0.0492 0.0322 'International Tables Vol C Tables 4.2.6.8 and 6.1.1.4'
P P 0.2955 0.4335 'International Tables Vol C Tables 4.2.6.8 and 6.1.1.4'

loop_
_geom_angle_atom_site_label_1
_geom_angle_atom_site_label_2
_geom_angle_atom_site_label_3
_geom_angle
O1 P1 O3 106.7(3)
O1 P1 C1 102.7(3)
O3 P1 C1 99.3(4)
O1 P1 B1 112.2(4)
O3 P1 B1 115.4(4)
C1 P1 B1 118.8(4)
C4 O1 P1 117.9(4)
C1 O2 H2O 109.5
C27 O3 P1 118.3(5)
C20 O4 C2 116.1(6)
C3 O5 C13 115.4(6)
C6 O6 C5 112.7(6)
O2 C1 C2 111.0(7)
O2 C1 P1 103.8(5)
C2 C1 P1 113.4(5)
O2 C1 H1 109.5
C2 C1 H1 109.5
P1 C1 H1 109.5
O4 C2 C3 106.6(6)
O4 C2 C1 107.9(6)
C3 C2 C1 115.5(7)
O4 C2 H2 108.9
C3 C2 H2 108.9
C1 C2 H2 108.9
O5 C3 C2 107.9(6)
O5 C3 C4 106.7(6)
C2 C3 C4 113.4(6)
O5 C3 H3 109.6
C2 C3 H3 109.6
C4 C3 H3 109.6
O1 C4 C5 107.0(6)
O1 C4 C3 110.7(5)
C5 C4 C3 113.3(6)
O1 C4 H4 108.5
C5 C4 H4 108.5
C3 C4 H4 108.5
O6 C5 C4 111.1(6)
O6 C5 H5A 109.4
C4 C5 H5A 109.4
O6 C5 H5B 109.4
C4 C5 H5B 109.4
H5A C5 H5B 108.0
O6 C6 C7 113.2(8)
O6 C6 H6A 108.9
C7 C6 H6A 108.9
O6 C6 H6B 108.9
C7 C6 H6B 108.9
H6A C6 H6B 107.8
C12 C7 C8 118.4(10)
C12 C7 C6 118.9(11)
C8 C7 C6 122.6(10)
C9 C8 C7 122.6(11)
C9 C8 H8 118.7
C7 C8 H8 118.7
C8 C9 C10 118.4(11)
C8 C9 H9 120.8
C10 C9 H9 120.8
C9 C10 C11 120.8(12)
C9 C10 H10 119.6
C11 C10 H10 119.6
C10 C11 C12 119.6(11)
C10 C11 H11 120.2
C12 C11 H11 120.2
C7 C12 C11 120.2(11)
C7 C12 H12 119.9
C11 C12 H12 119.9
O5 C13 C14 108.5(7)
O5 C13 H13A 110.0
C14 C13 H13A 110.0
O5 C13 H13B 110.0
C14 C13 H13B 110.0
H13A C13 H13B 108.4
C19 C14 C15 120.4(11)
C19 C14 C13 121.9(8)
C15 C14 C13 117.7(11)
C14 C15 C16 119.2(13)
C14 C15 H15 120.4
C16 C15 H15 120.4
C17 C16 C15 119.0(13)
C17 C16 H16 120.5
C15 C16 H16 120.5
C18 C17 C16 120.8(15)
C18 C17 H17 119.6
C16 C17 H17 119.6
C17 C18 C19 121.4(15)
C17 C18 H18 119.3
C19 C18 H18 119.3
C14 C19 C18 119.2(11)
C14 C19 H19 120.4
C18 C19 H19 120.4
O4 C20 C21 105.9(7)
O4 C20 H19A 110.6
C21 C20 H19A 110.6
O4 C20 H19B 110.6
C21 C20 H19B 110.6
H19A C20 H19B 108.7
C26 C21 C22 119.1(9)
C26 C21 C20 120.7(9)
C22 C21 C20 120.0(10)
C21 C22 C23 119.2(10)
C21 C22 H21 120.4
C23 C22 H21 120.4
C24 C23 C22 120.6(12)
C24 C23 H22 119.7
C22 C23 H22 119.7
C23 C24 C25 120.8(14)
C23 C24 H23 119.6
C25 C24 H23 119.6
C24 C25 C26 119.0(14)
C24 C25 H24 120.5
C26 C25 H24 120.5
C25 C26 C21 121.4(11)
C25 C26 H25 119.3
C21 C26 H25 119.3
O3 C27 H27A 109.5
O3 C27 H27B 109.5
H27A C27 H27B 109.5
O3 C27 H27C 109.5
H27A C27 H27C 109.5
H27B C27 H27C 109.5
P1 B1 H1BA 109.5
P1 B1 H1BB 109.5
H1BA B1 H1BB 109.5
P1 B1 H1BC 109.5
H1BA B1 H1BC 109.5
H1BB B1 H1BC 109.5

loop_
_geom_bond_atom_site_label_1
_geom_bond_atom_site_label_2
_geom_bond_distance
P1 O1 1.589(5)
P1 O3 1.607(5)
P1 C1 1.825(7)
P1 B1 1.871(9)
O1 C4 1.462(7)
O2 C1 1.441(10)
O2 H2O 0.8200
O3 C27 1.461(8)
O4 C20 1.429(9)
O4 C2 1.433(8)
O5 C3 1.418(8)
O5 C13 1.423(8)
O6 C6 1.437(9)
O6 C5 1.438(9)
C1 C2 1.508(9)
C1 H1 0.9800
C2 C3 1.499(9)
C2 H2 0.9800
C3 C4 1.506(8)
C3 H3 0.9800
C4 C5 1.504(10)
C4 H4 0.9800
C5 H5A 0.9700
C5 H5B 0.9700
C6 C7 1.482(11)
C6 H6A 0.9700
C6 H6B 0.9700
C7 C12 1.370(12)
C7 C8 1.380(12)
C8 C9 1.366(12)
C8 H8 0.9300
C9 C10 1.373(13)
C9 H9 0.9300
C10 C11 1.378(14)
C10 H10 0.9300
C11 C12 1.392(13)
C11 H11 0.9300
C12 H12 0.9300
C13 C14 1.517(12)
C13 H13A 0.9700
C13 H13B 0.9700
C14 C19 1.361(13)
C14 C15 1.382(12)
C15 C16 1.408(17)
C15 H15 0.9300
C16 C17 1.364(19)
C16 H16 0.9300
C17 C18 1.342(17)
C17 H17 0.9300
C18 C19 1.382(13)
C18 H18 0.9300
C19 H19 0.9300
C20 C21 1.511(10)
C20 H19A 0.9700
C20 H19B 0.9700
C21 C26 1.368(12)
C21 C22 1.369(11)
C22 C23 1.369(14)
C22 H21 0.9300
C23 C24 1.351(15)
C23 H22 0.9300
C24 C25 1.353(15)
C24 H23 0.9300
C25 C26 1.355(15)
C25 H24 0.9300
C26 H25 0.9300
C27 H27A 0.9600
C27 H27B 0.9600
C27 H27C 0.9600
B1 H1BA 0.9600
B1 H1BB 0.9600
B1 H1BC 0.9600

loop_
_geom_torsion_atom_site_label_1
_geom_torsion_atom_site_label_2
_geom_torsion_atom_site_label_3
_geom_torsion_atom_site_label_4
_geom_torsion
O3 P1 O1 C4 53.4(5)
C1 P1 O1 C4 -50.6(5)
B1 P1 O1 C4 -179.3(5)
O1 P1 O3 C27 80.0(6)
C1 P1 O3 C27 -173.6(6)
B1 P1 O3 C27 -45.4(7)
O1 P1 C1 O2 -80.6(5)
O3 P1 C1 O2 169.8(5)
B1 P1 C1 O2 43.8(7)
O1 P1 C1 C2 39.9(7)
O3 P1 C1 C2 -69.7(7)
B1 P1 C1 C2 164.4(7)
C20 O4 C2 C3 144.2(7)
C20 O4 C2 C1 -91.2(9)
O2 C1 C2 O4 -47.0(9)
P1 C1 C2 O4 -163.3(6)
O2 C1 C2 C3 72.1(8)
P1 C1 C2 C3 -44.3(9)
C13 O5 C3 C2 105.9(7)
C13 O5 C3 C4 -131.9(7)
O4 C2 C3 O5 -68.8(7)
C1 C2 C3 O5 171.5(6)
O4 C2 C3 C4 173.3(6)
C1 C2 C3 C4 53.5(9)
P1 O1 C4 C5 -172.7(5)
P1 O1 C4 C3 63.3(7)
O5 C3 C4 O1 -178.4(6)
C2 C3 C4 O1 -59.7(8)
O5 C3 C4 C5 61.3(8)
C2 C3 C4 C5 -180.0(7)
C6 O6 C5 C4 -169.1(7)
O1 C4 C5 O6 -63.7(7)
C3 C4 C5 O6 58.7(8)
C5 O6 C6 C7 80.9(9)
O6 C6 C7 C12 -99.2(10)
O6 C6 C7 C8 77.3(12)
C12 C7 C8 C9 1.1(14)
C6 C7 C8 C9 -175.4(9)
C7 C8 C9 C10 0.8(15)
C8 C9 C10 C11 -2.5(15)
C9 C10 C11 C12 2.3(16)
C8 C7 C12 C11 -1.3(14)
C6 C7 C12 C11 175.4(9)
C10 C11 C12 C7 -0.4(16)
C3 O5 C13 C14 -155.9(7)
O5 C13 C14 C19 7.2(13)
O5 C13 C14 C15 -172.5(8)
C19 C14 C15 C16 1.6(17)
C13 C14 C15 C16 -178.6(10)
C14 C15 C16 C17 0(2)
C15 C16 C17 C18 -2(3)
C16 C17 C18 C19 3(3)
C15 C14 C19 C18 -1.3(17)
C13 C14 C19 C18 179.0(9)
C17 C18 C19 C14 -1(2)
C2 O4 C20 C21 -177.6(7)
O4 C20 C21 C26 -97.1(11)
O4 C20 C21 C22 77.4(11)
C26 C21 C22 C23 0.5(17)
C20 C21 C22 C23 -174.1(10)
C21 C22 C23 C24 0.4(19)
C22 C23 C24 C25 -1(2)
C23 C24 C25 C26 1(2)
C24 C25 C26 C21 0(2)
C22 C21 C26 C25 -0.4(19)
C20 C21 C26 C25 174.1(11)
